data_7019562
loop_
_publ_author_name
'Deacon, Glen B.'
'Forsyth, Craig M.'
'Junk, Peter C.'
'Kelly, Rory P.'
'Urbatsch, Aron'
'Wang, Jun'

_publ_section_title
;
 The effects of light lanthanoid elements (La, Ce, Nd) on (Ar)CF-Ln
 coordination and C-F activation in
 N,N-dialkyl-N'-2,3,5,6-tetrafluorophenylethane-1,2-diaminate complexes.
;
_journal_issue 28
_journal_name_full 'Dalton transactions (Cambridge, England : 2003)'
_journal_page_first 8624
_journal_page_last 8634
_journal_paper_doi 10.1039/c2dt30604b
_journal_volume 41
_journal_year 2012
_chemical_formula_moiety 'C48 H60 F18 N8 Nd2'
_chemical_formula_sum 'C48 H60 F18 N8 Nd2'
_chemical_formula_weight 1379.52
_chemical_name_common
;
tetrakis(N,N-diethyl-N'-(2,3,5,6-
tetrafluorophenyl)ethylenediamine -F,N,N')-bis-fluoro-neodymium(iii)
;
_chemical_name_systematic
;
tetrakis(N,N-diethyl-N'-(2,3,5,6-tetrafluorophenyl)ethylenediamine
-F,N,N')-bis-fluoro-neodymium(iii)
;
_space_group_IT_number 2
_symmetry_cell_setting triclinic
_symmetry_space_group_name_Hall '-P 1'
_symmetry_space_group_name_H-M 'P -1'
_atom_sites_solution_hydrogens geom
_atom_sites_solution_primary direct
_atom_sites_solution_secondary difmap
_audit_creation_method SHELXL-97
_cell_angle_alpha 72.95(3)
_cell_angle_beta 76.68(3)
_cell_angle_gamma 68.60(3)
_cell_formula_units_Z 2
_cell_length_a 12.115(2)
_cell_length_b 12.644(3)
_cell_length_c 20.204(4)
_cell_measurement_reflns_used 36078
_cell_measurement_temperature 123(1)
_cell_measurement_theta_max 30.514
_cell_measurement_theta_min 1.064
_cell_volume 2728.3(12)
_computing_cell_refinement 'DENZO-SMN (Otwinowski & Minor, 1997)'
_computing_data_collection 'Collect (Hooft, 1999)'
_computing_data_reduction 'DENZO-SMN (Otwinowski & Minor, 1997)'
_computing_molecular_graphics 'X-Seed (Barbour, 1999)'
_computing_publication_material 'CIFTAB (Sheldrick, 1997)'
_computing_structure_refinement 'SHELXL-97 (Sheldrick, 1997)'
_computing_structure_solution 'SHELXS-97 (Sheldrick, 1990)'
_diffrn_ambient_temperature 123(1)
_diffrn_measured_fraction_theta_full 0.947
_diffrn_measured_fraction_theta_max 0.947
_diffrn_measurement_device_type 'Nonius KappaCCD'
_diffrn_measurement_method 'phi and omega scans'
_diffrn_radiation_monochromator graphite
_diffrn_radiation_source 'fine-focus sealed tube'
_diffrn_radiation_type MoK\a
_diffrn_radiation_wavelength 0.71073
_diffrn_reflns_av_R_equivalents 0.0618
_diffrn_reflns_av_sigmaI/netI 0.0452
_diffrn_reflns_limit_h_max 14
_diffrn_reflns_limit_h_min -14
_diffrn_reflns_limit_k_max 15
_diffrn_reflns_limit_k_min -15
_diffrn_reflns_limit_l_max 24
_diffrn_reflns_limit_l_min -24
_diffrn_reflns_number 23861
_diffrn_reflns_theta_full 25.00
_diffrn_reflns_theta_max 25.00
_diffrn_reflns_theta_min 1.06
_exptl_absorpt_coefficient_mu 1.985
_exptl_absorpt_correction_T_max 0.8574
_exptl_absorpt_correction_T_min 0.4369
_exptl_absorpt_correction_type empirical
_exptl_absorpt_process_details SORTAV
_exptl_crystal_colour 'light blue'
_exptl_crystal_density_diffrn 1.679
_exptl_crystal_density_method 'not measured'
_exptl_crystal_description rhombus
_exptl_crystal_F_000 1372
_exptl_crystal_size_max 0.50
_exptl_crystal_size_mid 0.25
_exptl_crystal_size_min 0.08
_refine_diff_density_max 1.312
_refine_diff_density_min -1.322
_refine_diff_density_rms 0.141
_refine_ls_extinction_expression Fc^*^=kFc[1+0.001xFc^2^\l^3^/sin(2\q)]^-1/4^
_refine_ls_extinction_method SHELXL
_refine_ls_goodness_of_fit_ref 1.047
_refine_ls_hydrogen_treatment constr
_refine_ls_matrix_type full
_refine_ls_number_parameters 693
_refine_ls_number_reflns 9087
_refine_ls_number_restraints 0
_refine_ls_restrained_S_all 1.047
_refine_ls_R_factor_all 0.0550
_refine_ls_R_factor_gt 0.0503
_refine_ls_shift/su_max 0.001
_refine_ls_shift/su_mean 0.000
_refine_ls_structure_factor_coef Fsqd
_refine_ls_weighting_details 'calc w=1/[\s^2^(Fo^2^)+(0.2000P)^2^+0.0000P] where P=(Fo^2^+2Fc^2^)/3'
_refine_ls_weighting_scheme calc
_refine_ls_wR_factor_gt 0.1370
_refine_ls_wR_factor_ref 0.1415
_reflns_number_gt 8120
_reflns_number_total 9087
_reflns_threshold_expression >2sigma(I)
_cod_data_source_file c2dt30604b.txt
_cod_data_source_block '[Nd(p-HC6F4NC2H4NEt2)2F]2.CIF'
_cod_depositor_comments
;
The following automatic conversions were performed:

'_exptl_absorpt_correction_type' value 'Empirical' changed to
'empirical' according to
/home/saulius/struct/CIF-dictionaries/cif_core.dic dictionary named
'cif_core.dic' version 2.4.1 from 2010-06-29.

Automatic conversion script
Id: cif_fix_values 1891 2012-01-12 08:04:46Z andrius 
;
_cod_original_cell_volume 2728.4(9)
_cod_database_code 7019562

loop_
_symmetry_equiv_pos_as_xyz
'x, y, z'
'-x, -y, -z'

loop_
_atom_site_label
_atom_site_type_symbol
_atom_site_fract_x
_atom_site_fract_y
_atom_site_fract_z
_atom_site_U_iso_or_equiv
_atom_site_adp_type
_atom_site_occupancy
_atom_site_symmetry_multiplicity
_atom_site_calc_flag
_atom_site_refinement_flags
Nd1 Nd 0.88834(2) 0.59995(2) 0.203445(13) 0.02285(11) Uani 1 1 d .
F9 F 0.8844(3) 0.7246(3) 0.26766(17) 0.0331(7) Uani 1 1 d .
N1 N 1.0270(4) 0.4073(4) 0.2474(2) 0.0261(9) Uani 1 1 d .
C1 C 1.1439(5) 0.3674(5) 0.2047(3) 0.0370(13) Uani 1 1 d .
H1A H 1.1521 0.2942 0.1927 0.044 Uiso 1 1 calc R
H1B H 1.2092 0.3512 0.2318 0.044 Uiso 1 1 calc R
Nd2 Nd 0.68690(2) 0.82956(2) 0.306317(14) 0.02659(11) Uani 1 1 d .
F10 F 0.6962(3) 0.6847(3) 0.25621(17) 0.0311(7) Uani 1 1 d .
N2 N 1.1216(4) 0.5794(4) 0.1513(2) 0.0305(10) Uani 1 1 d .
C2 C 1.1541(5) 0.4600(5) 0.1386(3) 0.0342(13) Uani 1 1 d .
H2A H 1.2373 0.4379 0.1145 0.041 Uiso 1 1 calc R
H2B H 1.1010 0.4625 0.1071 0.041 Uiso 1 1 calc R
F1 F 0.8243(3) 0.4821(3) 0.3268(2) 0.0569(11) Uani 1 1 d .
N3 N 0.8639(5) 0.6591(5) 0.0807(3) 0.0389(12) Uani 1 1 d .
C3 C 1.0043(5) 0.3347(4) 0.3092(3) 0.0242(10) Uani 1 1 d .
F2 F 0.7494(4) 0.3561(4) 0.4488(3) 0.092(2) Uani 1 1 d .
N4 N 0.7516(5) 0.4983(5) 0.1754(3) 0.0489(14) Uani 1 1 d .
C4 C 0.8947(5) 0.3712(5) 0.3516(3) 0.0369(13) Uani 1 1 d .
F3 F 1.1072(4) 0.0484(4) 0.4284(2) 0.0695(14) Uani 1 1 d .
N5 N 0.6002(4) 0.8118(4) 0.4278(3) 0.0380(11) Uani 1 1 d .
C5 C 0.8579(6) 0.3078(6) 0.4138(3) 0.0494(17) Uani 1 1 d .
F4 F 1.1819(4) 0.1674(4) 0.3078(3) 0.0862(18) Uani 1 1 d .
N6 N 0.4537(4) 0.8569(4) 0.3262(3) 0.0420(12) Uani 1 1 d .
C6 C 0.9266(6) 0.1971(5) 0.4414(3) 0.0380(14) Uani 1 1 d .
H6 H 0.8999 0.1507 0.4840 0.046 Uiso 1 1 calc R
F5 F 0.8867(3) 0.8155(3) 0.13530(19) 0.0412(8) Uani 1 1 d .
N7 N 0.6275(4) 1.0360(4) 0.2487(2) 0.0298(10) Uani 1 1 d .
C7 C 1.0341(6) 0.1582(5) 0.4043(3) 0.0400(14) Uani 1 1 d .
F6 F 0.8684(5) 1.0346(4) 0.0655(4) 0.098(2) Uani 1 1 d .
N8 N 0.8072(5) 0.9435(4) 0.3373(3) 0.0364(11) Uani 1 1 d .
C8 C 1.0754(5) 0.2206(5) 0.3407(3) 0.0358(13) Uani 1 1 d .
F7 F 0.8221(6) 0.9483(7) -0.1374(3) 0.125(3) Uani 1 1 d .
C9 C 1.1391(5) 0.6609(5) 0.0824(3) 0.0393(14) Uani 1 1 d .
H9A H 1.1046 0.7416 0.0893 0.047 Uiso 1 1 calc R
H9B H 1.0921 0.6542 0.0506 0.047 Uiso 1 1 calc R
F8 F 0.8378(5) 0.7357(5) -0.0698(2) 0.0894(18) Uani 1 1 d .
C10 C 1.2689(6) 0.6441(7) 0.0451(4) 0.0534(18) Uani 1 1 d .
H10A H 1.3158 0.6561 0.0742 0.080 Uiso 1 1 calc R
H10B H 1.2683 0.7008 0.0000 0.080 Uiso 1 1 calc R
H10C H 1.3048 0.5648 0.0374 0.080 Uiso 1 1 calc R
F11 F 0.7905(4) 0.6382(4) 0.39865(19) 0.0634(13) Uani 1 1 d .
C11 C 1.1931(6) 0.5758(6) 0.2023(3) 0.0433(15) Uani 1 1 d .
H11A H 1.2790 0.5405 0.1859 0.052 Uiso 1 1 calc R
H11B H 1.1725 0.5249 0.2475 0.052 Uiso 1 1 calc R
F12 F 0.9096(5) 0.4643(5) 0.4940(2) 0.093(2) Uani 1 1 d .
C12 C 1.1738(7) 0.6941(8) 0.2135(4) 0.061(2) Uani 1 1 d .
H12A H 1.2112 0.7389 0.1721 0.091 Uiso 1 1 calc R
H12B H 1.2098 0.6848 0.2544 0.091 Uiso 1 1 calc R
H12C H 1.0877 0.7356 0.2212 0.091 Uiso 1 1 calc R
F13 F 0.6518(5) 0.6437(5) 0.6714(2) 0.0860(17) Uani 1 1 d .
C13 C 0.8389(7) 0.5738(7) 0.0536(4) 0.060(2) Uani 1 1 d .
H13A H 0.9051 0.5457 0.0174 0.072 Uiso 1 1 calc R
H13B H 0.7640 0.6116 0.0323 0.072 Uiso 1 1 calc R
F14 F 0.5327(5) 0.8140(5) 0.5770(2) 0.0893(19) Uani 1 1 d .
C14 C 0.8264(7) 0.4689(6) 0.1162(5) 0.058(2) Uani 1 1 d .
H14A H 0.7966 0.4189 0.0999 0.070 Uiso 1 1 calc R
H14B H 0.9070 0.4216 0.1291 0.070 Uiso 1 1 calc R
F15 F 0.6483(3) 0.8912(3) 0.17331(18) 0.0392(8) Uani 1 1 d .
C15 C 0.8569(5) 0.7656(6) 0.0387(3) 0.0443(16) Uani 1 1 d .
F16 F 0.5812(4) 0.9538(4) 0.0472(2) 0.0574(11) Uani 1 1 d .
C16 C 0.8689(6) 0.8498(6) 0.0662(3) 0.0476(17) Uani 1 1 d .
F17 F 0.4561(4) 1.3478(3) 0.0579(2) 0.0550(10) Uani 1 1 d .
C17 C 0.8599(7) 0.9621(7) 0.0307(5) 0.076(3) Uani 1 1 d .
F18 F 0.5155(4) 1.2884(3) 0.1837(2) 0.0494(9) Uani 1 1 d .
C18 C 0.8420(7) 0.9980(8) -0.0395(5) 0.084(3) Uani 1 1 d .
H18 H 0.8350 1.0755 -0.0656 0.101 Uiso 1 1 calc R
C19 C 0.8350(8) 0.9160(10) -0.0685(4) 0.081(3) Uani 1 1 d .
C20 C 0.8431(7) 0.8062(8) -0.0330(4) 0.064(2) Uani 1 1 d .
C21 C 0.7349(8) 0.3911(7) 0.2264(4) 0.061(2) Uani 1 1 d .
H21A H 0.8120 0.3421 0.2437 0.073 Uiso 1 1 calc R
H21B H 0.7134 0.3458 0.2016 0.073 Uiso 1 1 calc R
C22 C 0.6391(10) 0.4144(9) 0.2889(5) 0.087(3) Uani 1 1 d .
H22A H 0.6545 0.4662 0.3109 0.130 Uiso 1 1 calc R
H22B H 0.6410 0.3404 0.3228 0.130 Uiso 1 1 calc R
H22C H 0.5602 0.4515 0.2732 0.130 Uiso 1 1 calc R
C23 C 0.6335(7) 0.5852(7) 0.1589(4) 0.060(2) Uani 1 1 d .
H23A H 0.6481 0.6567 0.1276 0.072 Uiso 1 1 calc R
H23B H 0.5865 0.6061 0.2029 0.072 Uiso 1 1 calc R
C24 C 0.5572(9) 0.5502(8) 0.1253(6) 0.079(3) Uani 1 1 d .
H24A H 0.5996 0.5344 0.0799 0.119 Uiso 1 1 calc R
H24B H 0.4815 0.6137 0.1185 0.119 Uiso 1 1 calc R
H24C H 0.5408 0.4798 0.1556 0.119 Uiso 1 1 calc R
C25 C 0.4734(6) 0.8776(6) 0.4436(3) 0.0487(16) Uani 1 1 d .
H25A H 0.4657 0.9381 0.4678 0.058 Uiso 1 1 calc R
H25B H 0.4304 0.8244 0.4749 0.058 Uiso 1 1 calc R
C26 C 0.4184(6) 0.9350(6) 0.3762(4) 0.0456(16) Uani 1 1 d .
H26A H 0.3301 0.9610 0.3879 0.055 Uiso 1 1 calc R
H26B H 0.4426 1.0053 0.3526 0.055 Uiso 1 1 calc R
C27 C 0.6534(5) 0.7322(5) 0.4826(3) 0.0374(13) Uani 1 1 d .
C28 C 0.7543(6) 0.6396(6) 0.4679(3) 0.0481(17) Uani 1 1 d .
C29 C 0.8177(6) 0.5516(6) 0.5165(4) 0.0521(18) Uani 1 1 d .
C30 C 0.7868(7) 0.5486(6) 0.5864(4) 0.0561(19) Uani 1 1 d .
H30 H 0.8297 0.4884 0.6209 0.067 Uiso 1 1 calc R
C31 C 0.6872(7) 0.6409(7) 0.6030(4) 0.058(2) Uani 1 1 d .
C32 C 0.6247(6) 0.7280(6) 0.5537(4) 0.0516(18) Uani 1 1 d .
C33 C 0.4337(6) 0.7427(6) 0.3585(4) 0.0524(17) Uani 1 1 d .
H33A H 0.4783 0.7038 0.3991 0.063 Uiso 1 1 calc R
H33B H 0.4677 0.6930 0.3241 0.063 Uiso 1 1 calc R
C34 C 0.3040(7) 0.7496(8) 0.3826(5) 0.070(2) Uani 1 1 d .
H34A H 0.2724 0.7890 0.4214 0.106 Uiso 1 1 calc R
H34B H 0.2980 0.6706 0.3982 0.106 Uiso 1 1 calc R
H34C H 0.2575 0.7937 0.3438 0.106 Uiso 1 1 calc R
C35 C 0.3849(6) 0.9204(6) 0.2666(4) 0.0494(16) Uani 1 1 d .
H35A H 0.4054 0.9929 0.2437 0.059 Uiso 1 1 calc R
H35B H 0.2985 0.9435 0.2849 0.059 Uiso 1 1 calc R
C36 C 0.4069(7) 0.8505(7) 0.2107(4) 0.0570(18) Uani 1 1 d .
H36A H 0.4930 0.8110 0.2004 0.085 Uiso 1 1 calc R
H36B H 0.3767 0.9040 0.1679 0.085 Uiso 1 1 calc R
H36C H 0.3651 0.7924 0.2285 0.085 Uiso 1 1 calc R
C37 C 0.6448(5) 1.1164(5) 0.2826(3) 0.0359(13) Uani 1 1 d .
H37A H 0.5666 1.1737 0.2949 0.043 Uiso 1 1 calc R
H37B H 0.6968 1.1597 0.2500 0.043 Uiso 1 1 calc R
C38 C 0.7018(6) 1.0477(5) 0.3479(3) 0.0409(14) Uani 1 1 d .
H38A H 0.7274 1.0997 0.3651 0.049 Uiso 1 1 calc R
H38B H 0.6411 1.0217 0.3845 0.049 Uiso 1 1 calc R
C39 C 0.5884(5) 1.0835(5) 0.1855(3) 0.0291(12) Uani 1 1 d .
C40 C 0.5991(5) 1.0071(5) 0.1445(3) 0.0374(13) Uani 1 1 d .
C41 C 0.5639(6) 1.0390(6) 0.0794(3) 0.0429(15) Uani 1 1 d .
C42 C 0.5147(6) 1.1547(6) 0.0476(3) 0.0463(16) Uani 1 1 d .
H42 H 0.4904 1.1789 0.0026 0.056 Uiso 1 1 calc R
C43 C 0.5034(5) 1.2325(5) 0.0858(3) 0.0402(14) Uani 1 1 d .
C44 C 0.5378(5) 1.2009(5) 0.1511(3) 0.0346(13) Uani 1 1 d .
C45 C 0.8957(6) 0.9715(6) 0.2770(4) 0.0441(15) Uani 1 1 d .
H45A H 0.8547 1.0064 0.2349 0.053 Uiso 1 1 calc R
H45B H 0.9578 0.8973 0.2700 0.053 Uiso 1 1 calc R
C46 C 0.9588(7) 1.0538(7) 0.2813(5) 0.065(2) Uani 1 1 d .
H46A H 0.8989 1.1262 0.2912 0.097 Uiso 1 1 calc R
H46B H 1.0088 1.0718 0.2367 0.097 Uiso 1 1 calc R
H46C H 1.0091 1.0162 0.3187 0.097 Uiso 1 1 calc R
C47 C 0.8590(7) 0.8913(6) 0.4039(4) 0.0499(17) Uani 1 1 d .
H47A H 0.7973 0.8699 0.4417 0.060 Uiso 1 1 calc R
H47B H 0.8820 0.9502 0.4159 0.060 Uiso 1 1 calc R
C48 C 0.9689(7) 0.7827(7) 0.3999(5) 0.064(2) Uani 1 1 d .
H48A H 0.9508 0.7300 0.3799 0.096 Uiso 1 1 calc R
H48B H 0.9898 0.7426 0.4470 0.096 Uiso 1 1 calc R
H48C H 1.0364 0.8061 0.3703 0.096 Uiso 1 1 calc R

loop_
_atom_site_aniso_label
_atom_site_aniso_U_11
_atom_site_aniso_U_22
_atom_site_aniso_U_33
_atom_site_aniso_U_23
_atom_site_aniso_U_13
_atom_site_aniso_U_12
Nd1 0.01941(18) 0.01711(16) 0.03018(18) -0.00418(12) -0.00835(12) -0.00173(12)
F9 0.0195(16) 0.0392(18) 0.0452(18) -0.0204(15) -0.0062(13) -0.0053(14)
N1 0.023(2) 0.019(2) 0.026(2) -0.0035(17) -0.0036(17) 0.0022(17)
C1 0.030(3) 0.029(3) 0.035(3) -0.005(2) 0.001(2) 0.004(2)
Nd2 0.01998(18) 0.02228(17) 0.03341(19) -0.00704(13) -0.00916(12) 0.00171(12)
F10 0.0157(15) 0.0223(15) 0.0537(19) -0.0088(14) -0.0050(13) -0.0041(12)
N2 0.022(2) 0.031(2) 0.034(2) -0.006(2) -0.0058(19) -0.0032(19)
C2 0.032(3) 0.028(3) 0.034(3) -0.008(2) 0.002(2) -0.002(2)
F1 0.040(2) 0.0320(19) 0.055(2) 0.0090(17) 0.0105(17) 0.0123(16)
N3 0.036(3) 0.044(3) 0.033(3) -0.008(2) -0.009(2) -0.005(2)
C3 0.021(3) 0.020(2) 0.030(3) -0.010(2) -0.008(2) 0.001(2)
F2 0.061(3) 0.063(3) 0.074(3) 0.019(2) 0.034(2) 0.016(2)
N4 0.047(4) 0.043(3) 0.061(4) -0.003(3) -0.021(3) -0.018(3)
C4 0.031(3) 0.023(3) 0.039(3) -0.002(2) -0.003(2) 0.006(2)
F3 0.044(2) 0.044(2) 0.071(3) 0.023(2) -0.004(2) 0.0121(18)
N5 0.028(3) 0.033(3) 0.038(3) -0.007(2) -0.005(2) 0.007(2)
C5 0.038(4) 0.041(4) 0.044(4) -0.001(3) 0.009(3) 0.000(3)
F4 0.049(3) 0.051(3) 0.082(3) 0.022(2) 0.021(2) 0.025(2)
N6 0.022(3) 0.033(3) 0.063(3) -0.010(2) -0.009(2) 0.001(2)
C6 0.044(4) 0.031(3) 0.027(3) 0.001(2) -0.002(2) -0.007(3)
F5 0.038(2) 0.0273(17) 0.056(2) -0.0020(15) -0.0167(16) -0.0078(15)
N7 0.031(3) 0.024(2) 0.034(2) -0.0061(19) -0.0098(19) -0.0050(19)
C7 0.036(3) 0.026(3) 0.042(3) 0.005(2) -0.015(3) 0.003(3)
F6 0.070(4) 0.039(2) 0.173(6) 0.020(3) -0.035(4) -0.026(2)
N8 0.030(3) 0.032(3) 0.047(3) -0.011(2) -0.015(2) -0.003(2)
C8 0.023(3) 0.029(3) 0.043(3) -0.003(2) -0.007(2) 0.004(2)
F7 0.090(4) 0.157(6) 0.052(3) 0.046(3) -0.021(3) -0.001(4)
C9 0.028(3) 0.038(3) 0.042(3) 0.001(3) -0.004(2) -0.008(3)
F8 0.099(4) 0.107(4) 0.041(2) -0.018(3) -0.028(3) 0.003(3)
C10 0.028(3) 0.057(4) 0.057(4) 0.002(3) 0.000(3) -0.008(3)
F11 0.050(2) 0.066(3) 0.035(2) -0.0129(18) -0.0111(17) 0.031(2)
C11 0.028(3) 0.055(4) 0.050(4) -0.012(3) -0.010(3) -0.014(3)
F12 0.091(4) 0.080(3) 0.056(3) -0.022(2) -0.036(3) 0.054(3)
C12 0.050(5) 0.085(6) 0.068(5) -0.033(4) -0.005(4) -0.036(4)
F13 0.087(4) 0.095(4) 0.033(2) -0.011(2) -0.005(2) 0.015(3)
C13 0.055(5) 0.079(5) 0.055(4) -0.039(4) -0.013(4) -0.010(4)
F14 0.090(4) 0.078(3) 0.047(2) -0.023(2) -0.008(2) 0.040(3)
C14 0.052(5) 0.034(3) 0.095(6) -0.015(4) -0.041(4) -0.003(3)
F15 0.044(2) 0.0234(16) 0.049(2) -0.0100(14) -0.0256(16) 0.0039(14)
C15 0.022(3) 0.058(4) 0.037(3) -0.005(3) -0.007(2) 0.003(3)
F16 0.067(3) 0.049(2) 0.057(2) -0.0205(19) -0.037(2) 0.005(2)
C16 0.030(3) 0.040(3) 0.048(4) 0.016(3) -0.005(3) -0.004(3)
F17 0.050(2) 0.034(2) 0.058(2) 0.0089(17) -0.0150(19) 0.0031(17)
C17 0.046(5) 0.045(4) 0.116(8) 0.021(5) -0.024(5) -0.013(4)
F18 0.059(2) 0.0253(17) 0.060(2) -0.0063(16) -0.0201(19) -0.0038(16)
C18 0.045(5) 0.061(5) 0.087(7) 0.051(5) -0.009(4) -0.001(4)
C19 0.057(6) 0.089(7) 0.047(5) 0.016(5) -0.007(4) 0.009(5)
C20 0.042(4) 0.085(6) 0.040(4) -0.003(4) -0.012(3) 0.005(4)
C21 0.075(6) 0.043(4) 0.071(5) 0.000(4) -0.023(4) -0.028(4)
C22 0.092(7) 0.092(7) 0.086(7) 0.002(5) -0.015(5) -0.057(6)
C23 0.052(5) 0.058(5) 0.070(5) 0.001(4) -0.029(4) -0.019(4)
C24 0.068(6) 0.070(6) 0.113(7) -0.018(5) -0.044(5) -0.020(5)
C25 0.034(4) 0.042(4) 0.046(4) -0.008(3) 0.004(3) 0.008(3)
C26 0.019(3) 0.042(4) 0.058(4) -0.012(3) -0.001(3) 0.009(3)
C27 0.028(3) 0.034(3) 0.037(3) -0.006(2) -0.004(2) 0.004(2)
C28 0.040(4) 0.048(4) 0.039(3) -0.006(3) -0.015(3) 0.010(3)
C29 0.040(4) 0.046(4) 0.045(4) -0.007(3) -0.010(3) 0.014(3)
C30 0.055(5) 0.050(4) 0.041(4) 0.000(3) -0.015(3) 0.005(3)
C31 0.057(5) 0.062(5) 0.037(4) -0.009(3) -0.007(3) 0.002(4)
C32 0.043(4) 0.045(4) 0.043(4) -0.015(3) 0.003(3) 0.012(3)
C33 0.035(4) 0.049(4) 0.063(4) -0.001(3) -0.006(3) -0.012(3)
C34 0.053(5) 0.077(6) 0.072(5) -0.003(4) 0.005(4) -0.030(4)
C35 0.023(3) 0.052(4) 0.067(4) -0.009(3) -0.013(3) -0.003(3)
C36 0.040(4) 0.061(5) 0.072(5) -0.012(4) -0.016(3) -0.015(3)
C37 0.032(3) 0.029(3) 0.042(3) -0.012(2) -0.010(3) 0.000(2)
C38 0.043(4) 0.031(3) 0.051(4) -0.017(3) -0.019(3) -0.002(3)
C39 0.019(3) 0.028(3) 0.037(3) -0.008(2) -0.007(2) -0.002(2)
C40 0.032(3) 0.029(3) 0.046(3) -0.007(3) -0.019(3) 0.002(2)
C41 0.036(4) 0.040(3) 0.049(4) -0.014(3) -0.018(3) 0.002(3)
C42 0.044(4) 0.043(4) 0.040(3) -0.004(3) -0.020(3) 0.004(3)
C43 0.025(3) 0.035(3) 0.045(3) 0.002(3) -0.010(3) 0.004(2)
C44 0.033(3) 0.022(3) 0.045(3) -0.007(2) -0.010(3) -0.003(2)
C45 0.033(3) 0.045(4) 0.060(4) -0.020(3) -0.010(3) -0.010(3)
C46 0.048(5) 0.068(5) 0.093(6) -0.033(5) -0.012(4) -0.023(4)
C47 0.053(4) 0.047(4) 0.055(4) -0.014(3) -0.031(3) -0.007(3)
C48 0.051(5) 0.059(5) 0.084(6) -0.023(4) -0.050(4) 0.011(4)

loop_
_atom_type_symbol
_atom_type_description
_atom_type_scat_dispersion_real
_atom_type_scat_dispersion_imag
_atom_type_scat_source
C C 0.0033 0.0016 'International Tables Vol C Tables 4.2.6.8 and 6.1.1.4'
H H 0.0000 0.0000 'International Tables Vol C Tables 4.2.6.8 and 6.1.1.4'
N N 0.0061 0.0033 'International Tables Vol C Tables 4.2.6.8 and 6.1.1.4'
O O 0.0106 0.0060 'International Tables Vol C Tables 4.2.6.8 and 6.1.1.4'
F F 0.0171 0.0103 'International Tables Vol C Tables 4.2.6.8 and 6.1.1.4'
Nd Nd -0.1943 3.0179 'International Tables Vol C Tables 4.2.6.8 and 6.1.1.4'

loop_
_geom_angle_atom_site_label_1
_geom_angle_atom_site_label_2
_geom_angle_atom_site_label_3
_geom_angle
F9 Nd1 F10 67.78(11)
F9 Nd1 N3 124.13(15)
F10 Nd1 N3 102.21(15)
F9 Nd1 N1 108.48(13)
F10 Nd1 N1 126.65(13)
N3 Nd1 N1 118.79(16)
F9 Nd1 F1 82.08(13)
F10 Nd1 F1 64.44(11)
N3 Nd1 F1 145.42(17)
N1 Nd1 F1 62.41(13)
F9 Nd1 F5 62.14(11)
F10 Nd1 F5 86.94(11)
N3 Nd1 F5 62.54(15)
N1 Nd1 F5 140.84(13)
F1 Nd1 F5 141.11(12)
F9 Nd1 N4 142.19(17)
F10 Nd1 N4 74.74(16)
N3 Nd1 N4 68.13(18)
N1 Nd1 N4 89.65(16)
F1 Nd1 N4 77.44(17)
F5 Nd1 N4 121.68(14)
F9 Nd1 N2 90.13(13)
F10 Nd1 N2 156.46(12)
N3 Nd1 N2 83.06(16)
N1 Nd1 N2 66.74(14)
F1 Nd1 N2 122.47(13)
F5 Nd1 N2 75.06(13)
N4 Nd1 N2 127.68(17)
Nd1 F9 Nd2 111.32(12)
C3 N1 C1 117.3(4)
C3 N1 Nd1 124.3(3)
C1 N1 Nd1 118.4(3)
N1 C1 C2 109.9(4)
N1 C1 H1A 109.7
C2 C1 H1A 109.7
N1 C1 H1B 109.7
C2 C1 H1B 109.7
H1A C1 H1B 108.2
F10 Nd2 F9 67.40(11)
F10 Nd2 N5 116.12(15)
F9 Nd2 N5 124.06(14)
F10 Nd2 N7 123.78(13)
F9 Nd2 N7 113.79(14)
N5 Nd2 N7 107.81(16)
F10 Nd2 N8 146.76(14)
F9 Nd2 N8 79.43(13)
N5 Nd2 N8 83.94(18)
N7 Nd2 N8 67.40(15)
F10 Nd2 N6 81.61(14)
F9 Nd2 N6 148.91(14)
N5 Nd2 N6 67.14(18)
N7 Nd2 N6 85.00(16)
N8 Nd2 N6 131.62(16)
F10 Nd2 F11 78.53(13)
F9 Nd2 F11 64.85(12)
N5 Nd2 F11 62.06(14)
N7 Nd2 F11 156.42(15)
N8 Nd2 F11 89.73(16)
N6 Nd2 F11 107.76(16)
F10 Nd2 F15 62.47(11)
F9 Nd2 F15 87.05(11)
N5 Nd2 F15 147.07(15)
N7 Nd2 F15 61.53(13)
N8 Nd2 F15 115.28(14)
N6 Nd2 F15 80.52(15)
F11 Nd2 F15 138.77(11)
Nd2 F10 Nd1 112.31(12)
C11 N2 C9 113.4(5)
C11 N2 C2 109.8(5)
C9 N2 C2 107.9(4)
C11 N2 Nd1 114.1(4)
C9 N2 Nd1 114.3(3)
C2 N2 Nd1 95.7(3)
N2 C2 C1 113.5(5)
N2 C2 H2A 108.9
C1 C2 H2A 108.9
N2 C2 H2B 108.9
C1 C2 H2B 108.9
H2A C2 H2B 107.7
C4 F1 Nd1 119.8(3)
C15 N3 C13 118.4(6)
C15 N3 Nd1 125.7(4)
C13 N3 Nd1 115.4(4)
N1 C3 C4 118.7(5)
N1 C3 C8 130.2(5)
C4 C3 C8 111.1(5)
C14 N4 C23 112.0(6)
C14 N4 C21 109.8(6)
C23 N4 C21 110.4(6)
C14 N4 Nd1 94.8(4)
C23 N4 Nd1 110.8(4)
C21 N4 Nd1 118.2(4)
C5 C4 F1 119.6(5)
C5 C4 C3 125.7(5)
F1 C4 C3 114.6(5)
C27 N5 C25 116.3(5)
C27 N5 Nd2 125.2(4)
C25 N5 Nd2 117.7(4)
C4 C5 F2 118.5(6)
C4 C5 C6 121.7(6)
F2 C5 C6 119.8(5)
C33 N6 C35 110.5(5)
C33 N6 C26 113.5(5)
C35 N6 C26 107.7(5)
C33 N6 Nd2 110.0(4)
C35 N6 Nd2 118.6(4)
C26 N6 Nd2 95.8(3)
C7 C6 C5 115.5(5)
C7 C6 H6 122.2
C5 C6 H6 122.2
C16 F5 Nd1 117.1(4)
C39 N7 C37 116.5(4)
C39 N7 Nd2 126.1(3)
C37 N7 Nd2 117.3(3)
C6 C7 F3 118.8(5)
C6 C7 C8 124.5(5)
F3 C7 C8 116.6(6)
C45 N8 C47 112.7(5)
C45 N8 C38 112.7(5)
C47 N8 C38 107.3(5)
C45 N8 Nd2 110.3(3)
C47 N8 Nd2 116.7(4)
C38 N8 Nd2 96.1(3)
F4 C8 C7 117.6(5)
F4 C8 C3 120.9(5)
C7 C8 C3 121.4(5)
N2 C9 C10 117.2(5)
N2 C9 H9A 108.0
C10 C9 H9A 108.0
N2 C9 H9B 108.0
C10 C9 H9B 108.0
H9A C9 H9B 107.2
C9 C10 H10A 109.5
C9 C10 H10B 109.5
H10A C10 H10B 109.5
C9 C10 H10C 109.5
H10A C10 H10C 109.5
H10B C10 H10C 109.5
C28 F11 Nd2 116.8(3)
N2 C11 C12 113.3(6)
N2 C11 H11A 108.9
C12 C11 H11A 108.9
N2 C11 H11B 108.9
C12 C11 H11B 108.9
H11A C11 H11B 107.7
C11 C12 H12A 109.5
C11 C12 H12B 109.5
H12A C12 H12B 109.5
C11 C12 H12C 109.5
H12A C12 H12C 109.5
H12B C12 H12C 109.5
N3 C13 C14 108.4(5)
N3 C13 H13A 110.0
C14 C13 H13A 110.0
N3 C13 H13B 110.0
C14 C13 H13B 110.0
H13A C13 H13B 108.4
N4 C14 C13 115.8(6)
N4 C14 H14A 108.3
C13 C14 H14A 108.3
N4 C14 H14B 108.3
C13 C14 H14B 108.3
H14A C14 H14B 107.4
C40 F15 Nd2 118.0(3)
N3 C15 C16 118.6(6)
N3 C15 C20 128.8(7)
C16 C15 C20 112.5(7)
C17 C16 F5 118.8(8)
C17 C16 C15 125.1(8)
F5 C16 C15 116.0(5)
F6 C17 C16 118.1(9)
F6 C17 C18 122.5(8)
C16 C17 C18 119.4(10)
C19 C18 C17 116.6(7)
C19 C18 H18 121.7
C17 C18 H18 121.7
C20 C19 F7 119.2(11)
C20 C19 C18 123.4(8)
F7 C19 C18 117.3(10)
F8 C20 C19 115.8(8)
F8 C20 C15 121.4(8)
C19 C20 C15 122.8(9)
N4 C21 C22 114.4(7)
N4 C21 H21A 108.7
C22 C21 H21A 108.7
N4 C21 H21B 108.7
C22 C21 H21B 108.7
H21A C21 H21B 107.6
C21 C22 H22A 109.5
C21 C22 H22B 109.5
H22A C22 H22B 109.5
C21 C22 H22C 109.5
H22A C22 H22C 109.5
H22B C22 H22C 109.5
N4 C23 C24 117.7(7)
N4 C23 H23A 107.9
C24 C23 H23A 107.9
N4 C23 H23B 107.9
C24 C23 H23B 107.9
H23A C23 H23B 107.2
C23 C24 H24A 109.5
C23 C24 H24B 109.5
H24A C24 H24B 109.5
C23 C24 H24C 109.5
H24A C24 H24C 109.5
H24B C24 H24C 109.5
N5 C25 C26 109.8(5)
N5 C25 H25A 109.7
C26 C25 H25A 109.7
N5 C25 H25B 109.7
C26 C25 H25B 109.7
H25A C25 H25B 108.2
N6 C26 C25 113.9(5)
N6 C26 H26A 108.8
C25 C26 H26A 108.8
N6 C26 H26B 108.8
C25 C26 H26B 108.8
H26A C26 H26B 107.7
N5 C27 C32 130.1(6)
N5 C27 C28 117.9(5)
C32 C27 C28 112.0(6)
F11 C28 C29 118.7(6)
F11 C28 C27 115.9(5)
C29 C28 C27 125.4(6)
F12 C29 C30 120.3(6)
F12 C29 C28 118.2(6)
C30 C29 C28 121.5(6)
C29 C30 C31 114.7(6)
C29 C30 H30 122.6
C31 C30 H30 122.6
F13 C31 C32 119.1(7)
F13 C31 C30 117.8(6)
C32 C31 C30 123.1(6)
F14 C32 C31 116.8(6)
F14 C32 C27 119.9(6)
C31 C32 C27 123.3(6)
N6 C33 C34 114.7(6)
N6 C33 H33A 108.6
C34 C33 H33A 108.6
N6 C33 H33B 108.6
C34 C33 H33B 108.6
H33A C33 H33B 107.6
C33 C34 H34A 109.5
C33 C34 H34B 109.5
H34A C34 H34B 109.5
C33 C34 H34C 109.5
H34A C34 H34C 109.5
H34B C34 H34C 109.5
N6 C35 C36 114.8(6)
N6 C35 H35A 108.6
C36 C35 H35A 108.6
N6 C35 H35B 108.6
C36 C35 H35B 108.6
H35A C35 H35B 107.5
C35 C36 H36A 109.5
C35 C36 H36B 109.5
H36A C36 H36B 109.5
C35 C36 H36C 109.5
H36A C36 H36C 109.5
H36B C36 H36C 109.5
N7 C37 C38 109.6(5)
N7 C37 H37A 109.8
C38 C37 H37A 109.8
N7 C37 H37B 109.8
C38 C37 H37B 109.8
H37A C37 H37B 108.2
N8 C38 C37 113.7(5)
N8 C38 H38A 108.8
C37 C38 H38A 108.8
N8 C38 H38B 108.8
C37 C38 H38B 108.8
H38A C38 H38B 107.7
N7 C39 C40 117.6(5)
N7 C39 C44 131.0(5)
C40 C39 C44 111.3(5)
F15 C40 C41 118.6(5)
F15 C40 C39 115.5(5)
C41 C40 C39 125.9(6)
F16 C41 C40 117.9(5)
F16 C41 C42 121.1(6)
C40 C41 C42 121.0(6)
C43 C42 C41 115.0(6)
C43 C42 H42 122.5
C41 C42 H42 122.5
F17 C43 C42 118.4(5)
F17 C43 C44 117.4(6)
C42 C43 C44 124.2(5)
F18 C44 C43 117.0(5)
F18 C44 C39 120.3(5)
C43 C44 C39 122.6(5)
N8 C45 C46 117.2(6)
N8 C45 H45A 108.0
C46 C45 H45A 108.0
N8 C45 H45B 108.0
C46 C45 H45B 108.0
H45A C45 H45B 107.2
C45 C46 H46A 109.5
C45 C46 H46B 109.5
H46A C46 H46B 109.5
C45 C46 H46C 109.5
H46A C46 H46C 109.5
H46B C46 H46C 109.5
N8 C47 C48 112.6(6)
N8 C47 H47A 109.1
C48 C47 H47A 109.1
N8 C47 H47B 109.1
C48 C47 H47B 109.1
H47A C47 H47B 107.8
C47 C48 H48A 109.5
C47 C48 H48B 109.5
H48A C48 H48B 109.5
C47 C48 H48C 109.5
H48A C48 H48C 109.5
H48B C48 H48C 109.5

loop_
_geom_bond_atom_site_label_1
_geom_bond_atom_site_label_2
_geom_bond_distance
Nd1 F9 2.299(3)
Nd1 F10 2.326(3)
Nd1 N3 2.426(5)
Nd1 N1 2.444(4)
Nd1 F1 2.609(4)
Nd1 F5 2.665(3)
Nd1 N4 2.669(5)
Nd1 N2 2.724(5)
F9 Nd2 2.350(3)
N1 C3 1.353(7)
N1 C1 1.475(7)
C1 C2 1.511(8)
C1 H1A 0.9900
C1 H1B 0.9900
Nd2 F10 2.296(3)
Nd2 N5 2.417(5)
Nd2 N7 2.433(4)
Nd2 N8 2.660(5)
Nd2 N6 2.666(5)
Nd2 F11 2.669(4)
Nd2 F15 2.671(3)
N2 C11 1.473(7)
N2 C9 1.492(7)
N2 C2 1.498(7)
C2 H2A 0.9900
C2 H2B 0.9900
F1 C4 1.363(7)
N3 C15 1.349(9)
N3 C13 1.488(9)
C3 C4 1.403(8)
C3 C8 1.427(7)
F2 C5 1.357(8)
N4 C14 1.382(10)
N4 C23 1.491(10)
N4 C21 1.492(9)
C4 C5 1.355(8)
F3 C7 1.361(7)
N5 C27 1.362(8)
N5 C25 1.467(8)
C5 C6 1.367(9)
F4 C8 1.339(7)
N6 C33 1.483(8)
N6 C35 1.483(8)
N6 C26 1.502(9)
C6 C7 1.341(9)
C6 H6 0.9500
F5 C16 1.379(8)
N7 C39 1.356(7)
N7 C37 1.475(7)
C7 C8 1.386(8)
F6 C17 1.351(12)
N8 C45 1.476(8)
N8 C47 1.485(8)
N8 C38 1.491(8)
F7 C19 1.361(10)
C9 C10 1.546(8)
C9 H9A 0.9900
C9 H9B 0.9900
F8 C20 1.343(11)
C10 H10A 0.9800
C10 H10B 0.9800
C10 H10C 0.9800
F11 C28 1.369(8)
C11 C12 1.503(10)
C11 H11A 0.9900
C11 H11B 0.9900
F12 C29 1.352(8)
C12 H12A 0.9800
C12 H12B 0.9800
C12 H12C 0.9800
F13 C31 1.357(8)
C13 C14 1.567(11)
C13 H13A 0.9900
C13 H13B 0.9900
F14 C32 1.350(8)
C14 H14A 0.9900
C14 H14B 0.9900
F15 C40 1.365(7)
C15 C16 1.399(11)
C15 C20 1.414(10)
F16 C41 1.345(7)
C16 C17 1.367(10)
F17 C43 1.352(7)
C17 C18 1.398(14)
F18 C44 1.363(7)
C18 C19 1.367(15)
C18 H18 0.9500
C19 C20 1.343(14)
C21 C22 1.524(13)
C21 H21A 0.9900
C21 H21B 0.9900
C22 H22A 0.9800
C22 H22B 0.9800
C22 H22C 0.9800
C23 C24 1.509(10)
C23 H23A 0.9900
C23 H23B 0.9900
C24 H24A 0.9800
C24 H24B 0.9800
C24 H24C 0.9800
C25 C26 1.520(9)
C25 H25A 0.9900
C25 H25B 0.9900
C26 H26A 0.9900
C26 H26B 0.9900
C27 C32 1.389(9)
C27 C28 1.395(9)
C28 C29 1.370(9)
C29 C30 1.367(10)
C30 C31 1.395(11)
C30 H30 0.9500
C31 C32 1.368(10)
C33 C34 1.513(10)
C33 H33A 0.9900
C33 H33B 0.9900
C34 H34A 0.9800
C34 H34B 0.9800
C34 H34C 0.9800
C35 C36 1.549(10)
C35 H35A 0.9900
C35 H35B 0.9900
C36 H36A 0.9800
C36 H36B 0.9800
C36 H36C 0.9800
C37 C38 1.510(8)
C37 H37A 0.9900
C37 H37B 0.9900
C38 H38A 0.9900
C38 H38B 0.9900
C39 C40 1.401(8)
C39 C44 1.411(8)
C40 C41 1.377(8)
C41 C42 1.378(9)
C42 C43 1.371(9)
C42 H42 0.9500
C43 C44 1.378(9)
C45 C46 1.529(9)
C45 H45A 0.9900
C45 H45B 0.9900
C46 H46A 0.9800
C46 H46B 0.9800
C46 H46C 0.9800
C47 C48 1.531(10)
C47 H47A 0.9900
C47 H47B 0.9900
C48 H48A 0.9800
C48 H48B 0.9800
C48 H48C 0.9800
